data_7233160
loop_
_publ_author_name
'Yulia A. Getmanenko'
'Marina Fonari'
'Chad Risko'
'Bhupinder Sandhu'
'Elena Galan'
'Lingyun Zhu'
'Paul Tongwa'
'Do Kyung Hwang'
'Sanjeev Singh'
'He Wang'
'Shree Prakash Tiwari'
'Yueh-Lin Loo'
'Jean-Luc Bredas'
'Bernard Kippelen'
'Tatiana Timofeeva'
'Seth R. Marder'

_publ_section_title
;
 Benzo[1,2-b:6,5-b']dithiophene(dithiazole)-4,5-dione derivatives:
 synthesis, electronic properties, crystal packing and charge transport
;
_journal_name_full 'Journal of Materials Chemistry C'
_journal_page_first 1467
_journal_page_last 1481
_journal_paper_doi 10.1039/C2TC00805J
_journal_volume 1
_journal_year 2013
_chemical_formula_moiety 'C14 H10 Br2 O4 S2'
_chemical_formula_sum 'C14 H10 Br2 O4 S2'
_chemical_formula_weight 466.16
_chemical_name_common
;
2,7-Dibromo-benzo[1,2-b:6,5-b']dithiophene-4,5-bis(ethyleneoxolane)
;
_chemical_name_systematic
;
2,7-Dibromo-benzo[1,2-b:6,5-b']dithiophene-4,5-bis(ethyleneoxolane)
;
_space_group_IT_number 130
_space_group_name_Hall '-P 4a 2ac'
_space_group_name_H-M_alt 'P 4/n c c :2'
_symmetry_cell_setting tetragonal
_symmetry_space_group_name_H-M 'P 4/n c c :2'
_atom_sites_solution_hydrogens geom
_atom_sites_solution_primary direct
_atom_sites_solution_secondary difmap
_cell_angle_alpha 90.00
_cell_angle_beta 90.00
_cell_angle_gamma 90.00
_cell_formula_units_Z 8
_cell_length_a 20.229(5)
_cell_length_b 20.229(5)
_cell_length_c 7.688(3)
_cell_measurement_temperature 100(2)
_cell_volume 3146.0(16)
_computing_cell_refinement 'SAINTPlus, v. 6.2 (Bruker, 2001)'
_computing_data_collection 'APEX2 (Bruker, 2005)'
_computing_data_reduction 'SAINTPlus, v. 6.2 (Bruker, 2001)'
_computing_molecular_graphics 'SHELXTL (Sheldrick, 2008)'
_computing_publication_material 'SHELXTL (Sheldrick, 2008)'
_computing_structure_refinement 'SHELXL-97 (Sheldrick, 2008)'
_computing_structure_solution 'SHELXS-97 (Sheldrick, 2008)'
_diffrn_ambient_temperature 100(2)
_diffrn_measured_fraction_theta_full 1.000
_diffrn_measured_fraction_theta_max 1.000
_diffrn_measurement_device_type 'Bruker APEX-II CCD'
_diffrn_measurement_method '\f and \w scans'
_diffrn_radiation_monochromator graphite
_diffrn_radiation_source 'fine-focus sealed tube'
_diffrn_radiation_type MoK\a
_diffrn_radiation_wavelength 0.71073
_diffrn_reflns_av_R_equivalents 0.2325
_diffrn_reflns_av_sigmaI/netI 0.0670
_diffrn_reflns_limit_h_max 24
_diffrn_reflns_limit_h_min -24
_diffrn_reflns_limit_k_max 24
_diffrn_reflns_limit_k_min -24
_diffrn_reflns_limit_l_max 9
_diffrn_reflns_limit_l_min -9
_diffrn_reflns_number 36000
_diffrn_reflns_theta_full 25.99
_diffrn_reflns_theta_max 25.99
_diffrn_reflns_theta_min 1.42
_exptl_absorpt_coefficient_mu 5.432
_exptl_absorpt_correction_T_max 0.440
_exptl_absorpt_correction_T_min 0.214
_exptl_absorpt_correction_type multi-scan
_exptl_absorpt_process_details 'SADABS (Sheldrick, 2003)'
_exptl_crystal_colour yellow
_exptl_crystal_density_diffrn 1.968
_exptl_crystal_density_method 'not measured'
_exptl_crystal_description prism
_exptl_crystal_F_000 1824
_exptl_crystal_size_max 0.30
_exptl_crystal_size_mid 0.25
_exptl_crystal_size_min 0.15
_refine_diff_density_max 0.840
_refine_diff_density_min -0.537
_refine_diff_density_rms 0.106
_refine_ls_extinction_method none
_refine_ls_goodness_of_fit_ref 1.064
_refine_ls_hydrogen_treatment constr
_refine_ls_matrix_type full
_refine_ls_number_parameters 100
_refine_ls_number_reflns 1554
_refine_ls_number_restraints 0
_refine_ls_restrained_S_all 1.064
_refine_ls_R_factor_all 0.0885
_refine_ls_R_factor_gt 0.0468
_refine_ls_shift/su_max 0.000
_refine_ls_shift/su_mean 0.000
_refine_ls_structure_factor_coef Fsqd
_refine_ls_weighting_details 'calc w=1/[\s^2^(Fo^2^)+(0.0580P)^2^+3.5417P] where P=(Fo^2^+2Fc^2^)/3'
_refine_ls_weighting_scheme calc
_refine_ls_wR_factor_gt 0.1073
_refine_ls_wR_factor_ref 0.1347
_reflns_number_gt 995
_reflns_number_total 1554
_reflns_threshold_expression >2sigma(I)
_cod_data_source_file 1000017.cif
_cod_data_source_block PCOD1000017
_cod_depositor_comments
;
The following automatic conversions were performed:

data item '_symmetry_cell_setting' value 'Tetragonal' was changed to
'tetragonal' in accordance with the built-in table derived from the
CIF Core dictionary named 'cif_core.dic' version 2.4.5 last updated
on 2014-11-21.

Automatic conversion script
Id: cif_fix_values 6909 2019-04-08 15:41:33Z antanas 
;
_cod_original_sg_symbol_H-M P4/ncc
_cod_database_code 7233160

loop_
_symmetry_equiv_pos_as_xyz
'x, y, z'
'-y+1/2, x, z'
'-x+1/2, -y+1/2, z'
'y, -x+1/2, z'
'x+1/2, -y, -z+1/2'
'y+1/2, x+1/2, -z+1/2'
'-x, y+1/2, -z+1/2'
'-y, -x, -z+1/2'
'-x, -y, -z'
'y-1/2, -x, -z'
'x-1/2, y-1/2, -z'
'-y, x-1/2, -z'
'-x-1/2, y, z-1/2'
'-y-1/2, -x-1/2, z-1/2'
'x, -y-1/2, z-1/2'
'y, x, z-1/2'

loop_
_atom_site_label
_atom_site_type_symbol
_atom_site_fract_x
_atom_site_fract_y
_atom_site_fract_z
_atom_site_U_iso_or_equiv
_atom_site_adp_type
_atom_site_occupancy
_atom_site_symmetry_multiplicity
_atom_site_calc_flag
_atom_site_refinement_flags
_atom_site_disorder_assembly
_atom_site_disorder_group
Br1 Br 0.14071(3) 0.31110(3) 0.39061(11) 0.0626(3) Uani 1 1 d . . .
S1 S 0.02847(7) 0.40720(7) 0.2913(2) 0.0443(4) Uani 1 1 d . . .
O1 O 0.11455(18) 0.60078(17) 0.4869(5) 0.0386(9) Uani 1 1 d . . .
O2 O 0.19179(16) 0.58903(18) 0.2773(5) 0.0379(9) Uani 1 1 d . . .
C1 C 0.1097(3) 0.3970(3) 0.3467(8) 0.0440(15) Uani 1 1 d . . .
C2 C 0.1444(3) 0.4547(3) 0.3515(7) 0.0388(13) Uani 1 1 d . . .
H2 H 0.1891 0.4578 0.3795 0.047 Uiso 1 1 calc R . .
C3 C 0.1040(3) 0.5091(3) 0.3084(7) 0.0354(12) Uani 1 1 d . . .
C4 C 0.0402(3) 0.4911(2) 0.2727(7) 0.0362(13) Uani 1 1 d . . .
C5 C 0.1237(2) 0.5810(3) 0.3131(7) 0.0357(13) Uani 1 1 d . . .
C6 C 0.2078(3) 0.5755(3) 0.1003(8) 0.0443(15) Uani 1 1 d . . .
H6A H 0.1960 0.5302 0.0723 0.053 Uiso 1 1 calc R . .
H6B H 0.2550 0.5807 0.0823 0.053 Uiso 1 1 calc R . .
C7 C 0.1219(3) 0.6708(3) 0.5159(8) 0.0462(15) Uani 1 1 d . . .
H7A H 0.1671 0.6840 0.4914 0.055 Uiso 1 1 calc R . .
H7B H 0.1124 0.6811 0.6365 0.055 Uiso 1 1 calc R . .

loop_
_atom_site_aniso_label
_atom_site_aniso_U_11
_atom_site_aniso_U_22
_atom_site_aniso_U_33
_atom_site_aniso_U_23
_atom_site_aniso_U_13
_atom_site_aniso_U_12
Br1 0.0510(4) 0.0317(4) 0.1050(7) 0.0103(3) -0.0004(4) 0.0044(3)
S1 0.0381(8) 0.0319(7) 0.0630(11) 0.0018(7) 0.0007(7) -0.0039(6)
O1 0.045(2) 0.033(2) 0.037(2) 0.0010(17) -0.0022(19) -0.0007(16)
O2 0.0304(18) 0.043(2) 0.040(2) -0.0012(19) -0.0001(17) -0.0012(16)
C1 0.043(3) 0.029(3) 0.060(4) 0.007(3) 0.006(3) 0.004(2)
C2 0.035(3) 0.032(3) 0.049(4) 0.004(2) -0.002(3) 0.005(2)
C3 0.038(3) 0.033(3) 0.035(3) 0.001(2) 0.000(3) 0.002(2)
C4 0.037(3) 0.030(3) 0.042(3) 0.000(3) 0.005(3) 0.000(2)
C5 0.028(3) 0.041(3) 0.038(3) 0.002(3) -0.003(2) -0.005(2)
C6 0.035(3) 0.047(3) 0.051(4) 0.002(3) 0.004(3) -0.002(3)
C7 0.059(4) 0.036(3) 0.044(4) -0.008(3) -0.006(3) -0.002(3)

loop_
_atom_type_symbol
_atom_type_description
_atom_type_scat_dispersion_real
_atom_type_scat_dispersion_imag
_atom_type_scat_source
C C 0.0033 0.0016 'International Tables Vol C Tables 4.2.6.8 and 6.1.1.4'
H H 0.0000 0.0000 'International Tables Vol C Tables 4.2.6.8 and 6.1.1.4'
O O 0.0106 0.0060 'International Tables Vol C Tables 4.2.6.8 and 6.1.1.4'
S S 0.1246 0.1234 'International Tables Vol C Tables 4.2.6.8 and 6.1.1.4'
Br Br -0.2901 2.4595 'International Tables Vol C Tables 4.2.6.8 and 6.1.1.4'

loop_
_geom_angle_atom_site_label_1
_geom_angle_atom_site_label_2
_geom_angle_atom_site_label_3
_geom_angle
_geom_angle_site_symmetry_1
_geom_angle_site_symmetry_3
C1 S1 C4 90.4(3) . .
C5 O1 C7 114.3(4) . .
C5 O2 C6 112.6(4) . .
C2 C1 S1 113.5(4) . .
C2 C1 Br1 128.0(4) . .
S1 C1 Br1 118.6(3) . .
C1 C2 C3 111.2(5) . .
C4 C3 C2 112.8(5) . .
C4 C3 C5 120.7(4) . .
C2 C3 C5 126.4(5) . .
C3 C4 C4 120.9(3) . 6_455
C3 C4 S1 112.1(4) . .
C4 C4 S1 127.06(19) 6_455 .
O1 C5 O2 106.3(4) . .
O1 C5 C3 105.2(4) . .
O2 C5 C3 111.3(4) . .
O1 C5 C5 111.2(6) . 6_455
O2 C5 C5 110.8(4) . 6_455
C3 C5 C5 111.9(3) . 6_455
O2 C6 C7 109.6(5) . 6_455
O1 C7 C6 109.5(5) . 6_455

loop_
_geom_bond_atom_site_label_1
_geom_bond_atom_site_label_2
_geom_bond_distance
_geom_bond_site_symmetry_2
Br1 C1 1.877(5) .
S1 C1 1.710(6) .
S1 C4 1.719(5) .
O1 C5 1.407(7) .
O1 C7 1.442(6) .
O2 C5 1.414(6) .
O2 C6 1.426(7) .
C1 C2 1.363(8) .
C2 C3 1.411(7) .
C3 C4 1.368(7) .
C3 C5 1.510(7) .
C4 C4 1.448(10) 6_455
C5 C5 1.558(11) 6_455
C6 C7 1.497(8) 6_455
C7 C6 1.497(8) 6_455
